data_4111483
loop_
_publ_author_name
'Bun Yeoul Lee'
'Heon Yong Kwon'
'Su Yeon Lee'
'Sung Jae Na'
'Song-i Han'
'Hoseop Yun'
'Hyosun Lee'
'Young-Whan Park'

_publ_section_title
;
 Bimetallic Anilido-Aldimine Zinc Complexes for Epoxide/CO2
 Copolymerization
;
_journal_name_full 'Journal of the American Chemical Society'
_journal_page_first 3031
_journal_page_last 3037
_journal_paper_doi 10.1021/ja0435135
_journal_volume 127
_journal_year 2005
_chemical_formula_sum 'C68 H72 N4 O4 S2 Zn2'
_chemical_formula_weight 1204.26
_chemical_name_systematic
;
 ?
;
_space_group_IT_number 15
_symmetry_cell_setting monoclinic
_symmetry_space_group_name_Hall '-C 2yc'
_symmetry_space_group_name_H-M 'C 1 2/c 1'
_atom_sites_solution_hydrogens geom
_atom_sites_solution_primary direct
_atom_sites_solution_secondary difmap
_audit_creation_method SHELXL-97
_cell_angle_alpha 90.00
_cell_angle_beta 101.666(2)
_cell_angle_gamma 90.00
_cell_formula_units_Z 8
_cell_length_a 41.0701(2)
_cell_length_b 15.8235(5)
_cell_length_c 22.6557(8)
_cell_measurement_temperature 293(2)
_cell_volume 14419.2(7)
_computing_structure_refinement 'SHELXL-97 (Sheldrick, 1997)'
_diffrn_ambient_temperature 150(2)
_diffrn_measured_fraction_theta_full 0.933
_diffrn_measured_fraction_theta_max 0.933
_diffrn_radiation_monochromator graphite
_diffrn_radiation_source 'fine-focus sealed tube'
_diffrn_radiation_type MoK\a
_diffrn_radiation_wavelength 0.71073
_diffrn_reflns_av_R_equivalents 0.0661
_diffrn_reflns_av_sigmaI/netI 0.1177
_diffrn_reflns_limit_h_max 53
_diffrn_reflns_limit_h_min -52
_diffrn_reflns_limit_k_max 20
_diffrn_reflns_limit_k_min -20
_diffrn_reflns_limit_l_max 25
_diffrn_reflns_limit_l_min -29
_diffrn_reflns_number 52341
_diffrn_reflns_theta_full 27.45
_diffrn_reflns_theta_max 27.45
_diffrn_reflns_theta_min 2.99
_exptl_absorpt_coefficient_mu 0.767
_exptl_absorpt_correction_type none
_exptl_crystal_colour 'light yellow'
_exptl_crystal_density_diffrn 1.109
_exptl_crystal_F_000 5055
_exptl_crystal_size_max 0.5
_exptl_crystal_size_mid 0.45
_exptl_crystal_size_min 0.25
_refine_diff_density_max 2.218
_refine_diff_density_min -0.744
_refine_diff_density_rms 0.164
_refine_ls_extinction_method none
_refine_ls_goodness_of_fit_ref 1.019
_refine_ls_hydrogen_treatment mixed
_refine_ls_matrix_type full
_refine_ls_number_parameters 812
_refine_ls_number_reflns 15374
_refine_ls_number_restraints 0
_refine_ls_restrained_S_all 1.019
_refine_ls_R_factor_all 0.1395
_refine_ls_R_factor_gt 0.0864
_refine_ls_shift/su_max 10.956
_refine_ls_shift/su_mean 0.034
_refine_ls_structure_factor_coef Fsqd
_refine_ls_weighting_details 'calc w=1/[\s^2^(Fo^2^)+(0.1753P)^2^+0.0000P] where P=(Fo^2^+2Fc^2^)/3'
_refine_ls_weighting_scheme calc
_refine_ls_wR_factor_gt 0.2650
_refine_ls_wR_factor_ref 0.2907
_reflns_number_gt 7890
_reflns_number_total 15374
_reflns_threshold_expression >2sigma(I)
_cod_data_source_file ja0435135si20041104_113926.cif
_cod_data_source_block 40
_cod_database_code 4111483

loop_
_symmetry_equiv_pos_as_xyz
'x, y, z'
'-x, y, -z+1/2'
'x+1/2, y+1/2, z'
'-x+1/2, y+1/2, -z+1/2'
'-x, -y, -z'
'x, -y, z-1/2'
'-x+1/2, -y+1/2, -z'
'x+1/2, -y+1/2, z-1/2'

loop_
_atom_site_label
_atom_site_type_symbol
_atom_site_fract_x
_atom_site_fract_y
_atom_site_fract_z
_atom_site_U_iso_or_equiv
_atom_site_adp_type
_atom_site_occupancy
_atom_site_symmetry_multiplicity
_atom_site_calc_flag
_atom_site_refinement_flags
C1 C 0.16318(13) -0.3249(4) 0.4086(2) 0.0259(13) Uani 1 1 d .
C2 C 0.15405(15) -0.4103(4) 0.4037(3) 0.0317(14) Uani 1 1 d .
H2 H 0.1376 -0.4298 0.4231 0.032(17) Uiso 1 1 calc R
C3 C 0.16894(17) -0.4657(4) 0.3708(3) 0.0370(15) Uani 1 1 d .
H3 H 0.1622 -0.5218 0.3668 0.037(18) Uiso 1 1 calc R
C4 C 0.19424(19) -0.4369(4) 0.3434(3) 0.0436(17) Uani 1 1 d .
H4 H 0.2049 -0.4744 0.3220 0.034(17) Uiso 1 1 calc R
C5 C 0.20355(17) -0.3535(4) 0.3477(3) 0.0380(16) Uani 1 1 d .
H5 H 0.2209 -0.3355 0.3300 0.05(2) Uiso 1 1 calc R
C6 C 0.18732(14) -0.2944(4) 0.3785(2) 0.0272(13) Uani 1 1 d .
C7 C 0.19433(14) -0.2036(4) 0.3725(2) 0.0235(12) Uani 1 1 d .
C8 C 0.17094(15) -0.1569(4) 0.3310(2) 0.0285(13) Uani 1 1 d .
H8 H 0.1521 -0.1842 0.3099 0.020(14) Uiso 1 1 calc R
C9 C 0.17507(14) -0.0715(4) 0.3208(2) 0.0286(13) Uani 1 1 d .
C10 C 0.20421(14) -0.0310(4) 0.3541(2) 0.0238(12) Uani 1 1 d .
C11 C 0.22813(14) -0.0769(4) 0.3942(2) 0.0272(13) Uani 1 1 d .
C12 C 0.22256(14) -0.1628(4) 0.4020(3) 0.0298(13) Uani 1 1 d .
H12 H 0.2386 -0.1937 0.4281 0.024(15) Uiso 1 1 calc R
C13 C 0.22408(15) 0.0992(4) 0.3210(2) 0.0299(14) Uani 1 1 d .
H13 H 0.2382 0.0657 0.3036 0.019(14) Uiso 1 1 calc R
C14 C 0.22595(14) 0.1876(4) 0.3101(2) 0.0262(13) Uani 1 1 d .
C15 C 0.20517(14) 0.2514(4) 0.3289(2) 0.0271(13) Uani 1 1 d .
C16 C 0.20771(16) 0.3333(4) 0.3052(3) 0.0325(14) Uani 1 1 d .
H16 H 0.1935 0.3752 0.3138 0.05(2) Uiso 1 1 calc R
C17 C 0.22988(16) 0.3536(4) 0.2704(3) 0.0348(15) Uani 1 1 d .
H17 H 0.2307 0.4088 0.2566 0.05(2) Uiso 1 1 calc R
C18 C 0.25166(17) 0.2926(4) 0.2548(3) 0.0381(16) Uani 1 1 d .
H18 H 0.2673 0.3068 0.2320 0.06(2) Uiso 1 1 calc R
C19 C 0.24883(16) 0.2120(4) 0.2745(3) 0.0334(14) Uani 1 1 d .
H19 H 0.2628 0.1708 0.2639 0.05(2) Uiso 1 1 calc R
C20 C 0.15910(14) 0.2910(4) 0.3761(3) 0.0283(13) Uani 1 1 d .
C21 C 0.13003(15) 0.2998(4) 0.3316(3) 0.0310(14) Uani 1 1 d .
C22 C 0.10326(15) 0.3436(4) 0.3465(3) 0.0338(15) Uani 1 1 d .
H22 H 0.0840 0.3502 0.3173 0.032(17) Uiso 1 1 calc R
C23 C 0.10438(15) 0.3781(4) 0.4042(3) 0.0327(14) Uani 1 1 d .
C24 C 0.13380(15) 0.3710(4) 0.4450(3) 0.0313(14) Uani 1 1 d .
H24 H 0.1353 0.3952 0.4829 0.033(17) Uiso 1 1 calc R
C25 C 0.16138(14) 0.3297(4) 0.4328(3) 0.0292(13) Uani 1 1 d .
C26 C 0.07424(16) 0.4254(4) 0.4145(3) 0.0350(15) Uani 1 1 d .
C27 C 0.05307(17) 0.3943(5) 0.4512(3) 0.0392(16) Uani 1 1 d .
C28 C 0.02405(19) 0.4395(5) 0.4522(3) 0.051(2) Uani 1 1 d .
H28 H 0.0096 0.4197 0.4758 0.06(2) Uiso 1 1 calc R
C29 C 0.0161(2) 0.5118(6) 0.4196(4) 0.058(2) Uani 1 1 d .
H29 H -0.0032 0.5412 0.4220 2(2) Uiso 1 1 calc R
C30 C 0.0368(2) 0.5410(5) 0.3831(3) 0.053(2) Uani 1 1 d .
H30 H 0.0315 0.5901 0.3606 0.05(2) Uiso 1 1 calc R
C31 C 0.06523(18) 0.4972(4) 0.3803(3) 0.0410(16) Uani 1 1 d .
H31 H 0.0788 0.5162 0.3548 2(2) Uiso 1 1 calc R
C32 C 0.05885(15) 0.3138(4) 0.4864(3) 0.0336(15) Uani 1 1 d .
C33 C 0.03794(15) 0.2456(5) 0.4690(3) 0.0372(16) Uani 1 1 d .
H33 H 0.0202 0.2519 0.4365 0.09(3) Uiso 1 1 calc R
C34 C 0.04247(14) 0.1681(4) 0.4984(3) 0.0336(15) Uani 1 1 d .
C35 C 0.06951(14) 0.1585(4) 0.5474(2) 0.0280(13) Uani 1 1 d .
C36 C 0.08982(15) 0.2273(4) 0.5671(3) 0.0341(15) Uani 1 1 d .
C37 C 0.08395(16) 0.3040(4) 0.5370(3) 0.0345(15) Uani 1 1 d .
H37 H 0.0973 0.3501 0.5512 0.04(2) Uiso 1 1 calc R
C38 C 0.06313(13) 0.0339(4) 0.6076(2) 0.0258(13) Uani 1 1 d .
C39 C 0.04117(15) 0.0768(5) 0.6394(3) 0.0374(16) Uani 1 1 d .
H39 H 0.0369 0.1341 0.6325 0.012(13) Uiso 1 1 calc R
C40 C 0.02646(15) 0.0349(5) 0.6798(3) 0.0392(17) Uani 1 1 d .
H40 H 0.0127 0.0649 0.7003 0.05(2) Uiso 1 1 calc R
C41 C 0.03121(15) -0.0510(5) 0.6916(3) 0.0374(16) Uani 1 1 d .
H41 H 0.0209 -0.0781 0.7193 0.05(2) Uiso 1 1 calc R
C42 C 0.05141(14) -0.0942(5) 0.6616(2) 0.0309(14) Uani 1 1 d .
H42 H 0.0546 -0.1517 0.6692 0.018(15) Uiso 1 1 calc R
C43 C 0.06782(13) -0.0561(4) 0.6194(2) 0.0253(13) Uani 1 1 d .
C44 C 0.08579(13) -0.1122(4) 0.5889(2) 0.0265(13) Uani 1 1 d .
H44 H 0.0841 -0.1692 0.5977 0.040(19) Uiso 1 1 calc R
C45 C 0.11784(13) -0.1603(4) 0.5180(2) 0.0258(13) Uani 1 1 d .
C46 C 0.09857(14) -0.1931(4) 0.4657(3) 0.0323(14) Uani 1 1 d .
C47 C 0.11381(14) -0.2493(4) 0.4318(3) 0.0313(14) Uani 1 1 d .
H47 H 0.1009 -0.2753 0.3982 0.05(2) Uiso 1 1 calc R
C48 C 0.14744(14) -0.2674(4) 0.4468(2) 0.0259(12) Uani 1 1 d .
C49 C 0.16608(14) -0.2334(4) 0.4994(2) 0.0255(13) Uani 1 1 d .
H49 H 0.1886 -0.2459 0.5103 0.023(15) Uiso 1 1 calc R
C50 C 0.15154(13) -0.1804(4) 0.5365(2) 0.0265(13) Uani 1 1 d .
C51 C 0.17114(14) -0.1482(4) 0.5968(3) 0.0313(14) Uani 1 1 d .
H51 H 0.1631 -0.0913 0.6034 0.013(13) Uiso 1 1 calc R
C52 C 0.1650(2) -0.2044(6) 0.6478(3) 0.052(2) Uani 1 1 d .
H52A H 0.1771 -0.1831 0.6855 0.09(3) Uiso 1 1 calc R
H52B H 0.1722 -0.2609 0.6418 0.07(3) Uiso 1 1 calc R
H52C H 0.1416 -0.2048 0.6483 0.06(2) Uiso 1 1 calc R
C53 C 0.20835(17) -0.1430(6) 0.6002(4) 0.060(2) Uani 1 1 d .
H53A H 0.2190 -0.1220 0.6391 0.035(18) Uiso 1 1 calc R
H53B H 0.2128 -0.1055 0.5695 0.06(2) Uiso 1 1 calc R
H53C H 0.2168 -0.1982 0.5943 2(2) Uiso 1 1 calc R
C54 C 0.06177(15) -0.1707(5) 0.4447(3) 0.0422(17) Uani 1 1 d .
H54 H 0.0580 -0.1182 0.4653 0.042(19) Uiso 1 1 calc R
C55 C 0.03979(16) -0.2362(6) 0.4633(4) 0.054(2) Uani 1 1 d .
H55A H 0.0170 -0.2198 0.4502 0.026(15) Uiso 1 1 calc R
H55B H 0.0448 -0.2418 0.5064 0.14(5) Uiso 1 1 calc R
H55C H 0.0435 -0.2894 0.4452 0.05(2) Uiso 1 1 calc R
C56 C 0.05263(19) -0.1530(7) 0.3778(4) 0.065(3) Uani 1 1 d .
H56A H 0.0670 -0.1099 0.3676 0.31(13) Uiso 1 1 calc R
H56B H 0.0300 -0.1343 0.3675 2(2) Uiso 1 1 calc R
H56C H 0.0552 -0.2037 0.3559 0.034(19) Uiso 1 1 calc R
C57 C 0.15076(15) -0.0234(4) 0.2738(2) 0.0319(14) Uani 1 1 d .
H57 H 0.1511 0.0359 0.2865 0.019(14) Uiso 1 1 calc R
C58 C 0.11545(15) -0.0548(5) 0.2663(3) 0.0368(15) Uani 1 1 d .
H58A H 0.1012 -0.0218 0.2361 0.040(19) Uiso 1 1 calc R
H58B H 0.1082 -0.0497 0.3039 0.020(14) Uiso 1 1 calc R
H58C H 0.1144 -0.1130 0.2541 0.08(3) Uiso 1 1 calc R
C59 C 0.16252(18) -0.0270(5) 0.2129(3) 0.0442(18) Uani 1 1 d .
H59A H 0.1473 0.0040 0.1829 0.05(2) Uiso 1 1 calc R
H59B H 0.1633 -0.0848 0.2003 0.15(5) Uiso 1 1 calc R
H59C H 0.1843 -0.0024 0.2177 0.018(14) Uiso 1 1 calc R
C60 C 0.25954(14) -0.0345(4) 0.4296(3) 0.0344(15) Uani 1 1 d .
H60 H 0.2571 0.0267 0.4236 0.037(18) Uiso 1 1 calc R
C61 C 0.26516(19) -0.0519(5) 0.4967(3) 0.051(2) Uani 1 1 d .
H61A H 0.2853 -0.0248 0.5166 0.028(16) Uiso 1 1 calc R
H61B H 0.2670 -0.1118 0.5035 0.04(2) Uiso 1 1 calc R
H61C H 0.2468 -0.0303 0.5123 0.06(2) Uiso 1 1 calc R
C62 C 0.28987(18) -0.0635(7) 0.4045(4) 0.068(3) Uani 1 1 d .
H62A H 0.3096 -0.0379 0.4274 0.05(2) Uiso 1 1 calc R
H62B H 0.2871 -0.0468 0.3631 0.05(2) Uiso 1 1 calc R
H62C H 0.2918 -0.1239 0.4075 2(2) Uiso 1 1 calc R
C63 C 0.12719(19) 0.2595(5) 0.2702(3) 0.0428(17) Uani 1 1 d .
H63A H 0.1478 0.2323 0.2679 0.11(4) Uiso 1 1 calc R
H63B H 0.1224 0.3023 0.2396 0.17(5) Uiso 1 1 calc R
H63C H 0.1096 0.2185 0.2641 0.20(7) Uiso 1 1 calc R
C64 C 0.19358(16) 0.3260(5) 0.4788(3) 0.0382(16) Uani 1 1 d .
H64A H 0.2098 0.2947 0.4626 0.05(2) Uiso 1 1 calc R
H64B H 0.1898 0.2986 0.5147 1.6(15) Uiso 1 1 calc R
H64C H 0.2016 0.3823 0.4885 0.20(7) Uiso 1 1 calc R
C65 C 0.01926(16) 0.0941(5) 0.4776(3) 0.0423(17) Uani 1 1 d .
H65A H 0.0261 0.0462 0.5030 0.26(9) Uiso 1 1 calc R
H65B H 0.0202 0.0801 0.4367 0.27(9) Uiso 1 1 calc R
H65C H -0.0031 0.1095 0.4798 0.16(5) Uiso 1 1 calc R
C66 C 0.11807(18) 0.2204(5) 0.6223(3) 0.0415(17) Uani 1 1 d .
H66A H 0.1294 0.2736 0.6291 0.08(3) Uiso 1 1 calc R
H66B H 0.1334 0.1775 0.6154 0.16(5) Uiso 1 1 calc R
H66C H 0.1091 0.2056 0.6569 0.36(17) Uiso 1 1 calc R
C67 C 0.06856(16) 0.1215(5) 0.3482(3) 0.0433(18) Uani 1 1 d .
H67A H 0.0491 0.1358 0.3634 0.030(17) Uiso 1 1 calc R
H67B H 0.0655 0.0674 0.3287 0.12(4) Uiso 1 1 calc R
H67C H 0.0722 0.1635 0.3196 0.034(17) Uiso 1 1 calc R
Zn1 Zn 0.177694(16) 0.12286(5) 0.39792(3) 0.0276(2) Uani 1 1 d .
Zn2 Zn 0.110414(17) 0.02393(5) 0.52755(3) 0.0296(2) Uani 1 1 d .
N1 N 0.18441(12) 0.2332(3) 0.3663(2) 0.0267(11) Uani 1 1 d .
N2 N 0.07900(12) 0.0760(3) 0.5698(2) 0.0298(11) Uani 1 1 d .
N3 N 0.20541(11) 0.0583(3) 0.3517(2) 0.0254(10) Uani 1 1 d .
N4 N 0.10421(12) -0.0948(3) 0.5504(2) 0.0284(11) Uani 1 1 d .
O1 O 0.09541(10) 0.0375(3) 0.44088(18) 0.0355(11) Uani 1 1 d .
O2 O 0.13078(10) 0.0948(3) 0.37474(19) 0.0368(11) Uani 1 1 d .
O3 O 0.19425(11) 0.1016(3) 0.48333(19) 0.0440(12) Uani 1 1 d .
O4 O 0.15682(11) 0.0595(4) 0.5513(2) 0.0485(13) Uani 1 1 d .
S1 S 0.10371(4) 0.11757(11) 0.40892(7) 0.0311(4) Uani 1 1 d .
S2A S 0.17572(6) 0.12653(17) 0.53259(10) 0.0311(8) Uani 0.635(5) 1 d P
S2B S 0.18757(10) 0.0477(3) 0.53073(18) 0.0301(14) Uani 0.365(5) 1 d P
C68 C 0.2124(2) 0.1161(11) 0.5934(4) 0.113(6) Uani 1 1 d .
H68A C 0.217(2) 0.075(7) 0.624(4) 0.62(6) Uiso 1 1 d .
H68B C 0.268(3) 0.032(7) 0.602(5) 0.77(6) Uiso 1 1 d .
H68C C 0.2015(17) -0.017(5) 0.646(3) 0.53(4) Uiso 1 1 d .

loop_
_atom_site_aniso_label
_atom_site_aniso_U_11
_atom_site_aniso_U_22
_atom_site_aniso_U_33
_atom_site_aniso_U_23
_atom_site_aniso_U_13
_atom_site_aniso_U_12
C1 0.029(3) 0.024(4) 0.026(3) 0.004(2) 0.009(2) 0.001(2)
C2 0.039(3) 0.026(4) 0.034(3) 0.002(3) 0.015(3) 0.001(3)
C3 0.056(4) 0.015(4) 0.043(4) -0.001(3) 0.018(3) -0.001(3)
C4 0.073(5) 0.017(4) 0.050(4) -0.005(3) 0.036(4) 0.001(3)
C5 0.054(4) 0.023(4) 0.045(4) 0.001(3) 0.029(3) 0.002(3)
C6 0.036(3) 0.022(4) 0.026(3) -0.001(2) 0.010(3) 0.005(3)
C7 0.036(3) 0.013(3) 0.025(3) 0.000(2) 0.015(2) 0.005(2)
C8 0.037(3) 0.026(4) 0.024(3) -0.002(2) 0.011(3) -0.002(3)
C9 0.034(3) 0.030(4) 0.022(3) -0.003(2) 0.007(3) 0.003(3)
C10 0.031(3) 0.017(3) 0.027(3) -0.001(2) 0.013(2) 0.002(2)
C11 0.029(3) 0.025(4) 0.027(3) -0.004(2) 0.006(2) 0.001(2)
C12 0.033(3) 0.027(4) 0.029(3) 0.005(3) 0.005(3) 0.005(3)
C13 0.036(3) 0.027(4) 0.025(3) -0.004(2) 0.005(3) 0.008(3)
C14 0.034(3) 0.023(4) 0.025(3) -0.001(2) 0.011(2) -0.003(2)
C15 0.035(3) 0.024(4) 0.023(3) -0.003(2) 0.006(3) -0.001(3)
C16 0.046(3) 0.021(4) 0.033(3) 0.000(3) 0.012(3) -0.004(3)
C17 0.051(4) 0.022(4) 0.034(3) 0.003(3) 0.016(3) -0.003(3)
C18 0.056(4) 0.031(4) 0.036(3) 0.000(3) 0.028(3) -0.003(3)
C19 0.045(3) 0.027(4) 0.031(3) 0.002(3) 0.015(3) -0.001(3)
C20 0.035(3) 0.021(4) 0.033(3) 0.003(2) 0.015(3) 0.003(3)
C21 0.043(3) 0.024(4) 0.028(3) 0.000(2) 0.012(3) 0.001(3)
C22 0.036(3) 0.034(4) 0.033(3) 0.000(3) 0.010(3) 0.010(3)
C23 0.039(3) 0.024(4) 0.038(3) 0.001(3) 0.013(3) 0.007(3)
C24 0.046(3) 0.021(4) 0.029(3) -0.003(2) 0.011(3) -0.002(3)
C25 0.038(3) 0.024(4) 0.029(3) 0.000(2) 0.014(3) -0.002(3)
C26 0.047(4) 0.020(4) 0.038(3) 0.001(3) 0.010(3) 0.006(3)
C27 0.052(4) 0.035(4) 0.031(3) 0.003(3) 0.010(3) 0.017(3)
C28 0.058(4) 0.051(5) 0.049(4) 0.014(4) 0.023(4) 0.028(4)
C29 0.067(5) 0.051(6) 0.061(5) 0.012(4) 0.024(4) 0.026(4)
C30 0.075(5) 0.037(5) 0.050(4) 0.009(4) 0.019(4) 0.025(4)
C31 0.055(4) 0.027(4) 0.038(3) 0.004(3) 0.003(3) 0.010(3)
C32 0.043(3) 0.030(4) 0.031(3) 0.007(3) 0.012(3) 0.011(3)
C33 0.033(3) 0.044(5) 0.035(3) 0.006(3) 0.009(3) 0.009(3)
C34 0.032(3) 0.030(4) 0.040(3) 0.001(3) 0.010(3) 0.011(3)
C35 0.034(3) 0.026(4) 0.025(3) -0.004(2) 0.008(3) 0.006(3)
C36 0.041(3) 0.037(4) 0.026(3) 0.007(3) 0.009(3) 0.012(3)
C37 0.045(3) 0.028(4) 0.033(3) 0.000(3) 0.014(3) 0.005(3)
C38 0.024(3) 0.033(4) 0.022(3) 0.000(2) 0.008(2) 0.007(2)
C39 0.038(3) 0.046(5) 0.029(3) 0.006(3) 0.009(3) 0.019(3)
C40 0.036(3) 0.059(5) 0.027(3) 0.006(3) 0.016(3) 0.024(3)
C41 0.032(3) 0.054(5) 0.027(3) 0.005(3) 0.009(3) 0.006(3)
C42 0.033(3) 0.036(4) 0.024(3) 0.001(3) 0.008(3) 0.000(3)
C43 0.025(3) 0.031(4) 0.021(3) -0.003(2) 0.007(2) 0.003(2)
C44 0.029(3) 0.028(4) 0.022(3) 0.001(2) 0.002(2) -0.003(2)
C45 0.029(3) 0.022(3) 0.031(3) 0.005(2) 0.016(3) 0.005(2)
C46 0.030(3) 0.028(4) 0.039(3) -0.001(3) 0.008(3) 0.004(3)
C47 0.030(3) 0.031(4) 0.031(3) -0.005(3) 0.004(3) 0.005(3)
C48 0.036(3) 0.020(3) 0.026(3) 0.002(2) 0.017(3) 0.000(2)
C49 0.028(3) 0.025(4) 0.025(3) 0.005(2) 0.008(2) 0.002(2)
C50 0.026(3) 0.027(4) 0.027(3) 0.002(2) 0.010(2) 0.001(2)
C51 0.034(3) 0.034(4) 0.028(3) -0.003(3) 0.011(3) 0.007(3)
C52 0.064(5) 0.058(6) 0.030(3) 0.008(3) -0.001(4) 0.006(4)
C53 0.035(4) 0.101(8) 0.046(4) -0.027(5) 0.014(3) -0.020(4)
C54 0.032(3) 0.046(5) 0.047(4) -0.015(3) 0.004(3) 0.008(3)
C55 0.029(3) 0.072(7) 0.066(5) -0.013(4) 0.018(3) 0.000(4)
C56 0.046(4) 0.094(8) 0.051(5) 0.006(5) 0.001(4) 0.022(5)
C57 0.044(3) 0.025(4) 0.023(3) 0.001(2) -0.001(3) -0.002(3)
C58 0.039(3) 0.038(5) 0.031(3) 0.000(3) 0.002(3) 0.002(3)
C59 0.053(4) 0.051(5) 0.027(3) 0.006(3) 0.005(3) -0.008(4)
C60 0.030(3) 0.026(4) 0.045(4) 0.002(3) 0.002(3) -0.001(3)
C61 0.059(5) 0.046(6) 0.043(4) -0.005(3) 0.000(4) -0.008(4)
C62 0.036(4) 0.108(9) 0.064(5) -0.006(5) 0.016(4) -0.010(4)
C63 0.056(4) 0.043(5) 0.029(3) -0.005(3) 0.008(3) 0.012(4)
C64 0.038(3) 0.039(5) 0.038(3) -0.010(3) 0.009(3) -0.003(3)
C65 0.033(3) 0.045(5) 0.048(4) 0.000(3) 0.005(3) 0.002(3)
C66 0.053(4) 0.033(5) 0.034(3) -0.004(3) -0.004(3) 0.009(3)
C67 0.039(4) 0.052(5) 0.035(3) 0.005(3) 0.000(3) 0.001(3)
Zn1 0.0352(4) 0.0212(4) 0.0295(4) 0.0021(3) 0.0138(3) 0.0008(3)
Zn2 0.0339(4) 0.0269(5) 0.0320(4) 0.0030(3) 0.0158(3) 0.0044(3)
N1 0.041(3) 0.017(3) 0.026(2) 0.002(2) 0.016(2) -0.005(2)
N2 0.032(2) 0.029(3) 0.030(2) 0.004(2) 0.012(2) 0.003(2)
N3 0.035(2) 0.016(3) 0.026(2) 0.0049(19) 0.011(2) -0.001(2)
N4 0.033(2) 0.022(3) 0.032(3) 0.002(2) 0.012(2) 0.001(2)
O1 0.041(2) 0.036(3) 0.031(2) 0.0084(19) 0.012(2) -0.003(2)
O2 0.039(2) 0.040(3) 0.037(2) -0.005(2) 0.020(2) -0.002(2)
O3 0.050(3) 0.054(4) 0.031(2) 0.005(2) 0.016(2) 0.006(2)
O4 0.036(2) 0.070(4) 0.041(3) -0.005(2) 0.011(2) -0.010(2)
S1 0.0349(8) 0.0317(10) 0.0281(7) 0.0002(6) 0.0100(7) 0.0015(7)
S2A 0.0352(13) 0.0313(17) 0.0275(12) -0.0018(10) 0.0078(10) -0.0031(11)
S2B 0.030(2) 0.034(3) 0.028(2) 0.0044(17) 0.0095(17) 0.0005(18)
C68 0.064(6) 0.246(17) 0.029(4) -0.010(6) 0.008(4) -0.080(8)

loop_
_atom_type_symbol
_atom_type_description
_atom_type_scat_dispersion_real
_atom_type_scat_dispersion_imag
_atom_type_scat_source
C C 0.0030 0.0020 'International Tables Vol C Tables 4.2.6.8 and 6.1.1.4'
Zn Zn 0.2840 1.4300 'International Tables Vol C Tables 4.2.6.8 and 6.1.1.4'
H H 0.0000 0.0000 'International Tables Vol C Tables 4.2.6.8 and 6.1.1.4'
N N 0.0060 0.0030 'International Tables Vol C Tables 4.2.6.8 and 6.1.1.4'
O O 0.0110 0.0060 'International Tables Vol C Tables 4.2.6.8 and 6.1.1.4'
S S 0.1250 0.1230 'International Tables Vol C Tables 4.2.6.8 and 6.1.1.4'

loop_
_geom_angle_atom_site_label_1
_geom_angle_atom_site_label_2
_geom_angle_atom_site_label_3
_geom_angle
C6 C1 C2 120.0(5)
C6 C1 C48 120.4(5)
C2 C1 C48 119.6(5)
C3 C2 C1 121.1(6)
C2 C3 C4 119.3(6)
C5 C4 C3 120.4(6)
C4 C5 C6 121.3(6)
C1 C6 C5 117.7(6)
C1 C6 C7 123.5(5)
C5 C6 C7 118.6(5)
C12 C7 C8 118.1(5)
C12 C7 C6 124.9(5)
C8 C7 C6 116.9(5)
C9 C8 C7 122.2(5)
C8 C9 C10 117.7(5)
C8 C9 C57 121.5(5)
C10 C9 C57 120.7(6)
C11 C10 N3 121.2(5)
C11 C10 C9 120.8(5)
N3 C10 C9 117.3(5)
C12 C11 C10 118.4(5)
C12 C11 C60 120.3(5)
C10 C11 C60 121.3(6)
C7 C12 C11 122.7(5)
N3 C13 C14 129.4(6)
C19 C14 C13 115.6(6)
C19 C14 C15 118.7(6)
C13 C14 C15 125.6(5)
N1 C15 C16 122.6(6)
N1 C15 C14 121.5(6)
C16 C15 C14 115.9(5)
C17 C16 C15 123.2(6)
C16 C17 C18 121.2(6)
C19 C18 C17 117.2(6)
C18 C19 C14 123.6(6)
C25 C20 C21 120.1(5)
C25 C20 N1 120.1(5)
C21 C20 N1 119.2(5)
C22 C21 C20 118.0(5)
C22 C21 C63 120.9(6)
C20 C21 C63 121.0(6)
C23 C22 C21 122.5(6)
C24 C23 C22 117.0(6)
C24 C23 C26 125.3(6)
C22 C23 C26 117.6(5)
C25 C24 C23 123.4(6)
C24 C25 C20 118.8(5)
C24 C25 C64 121.2(5)
C20 C25 C64 120.0(5)
C31 C26 C27 119.4(6)
C31 C26 C23 117.2(6)
C27 C26 C23 122.9(6)
C28 C27 C26 117.5(6)
C28 C27 C32 118.2(6)
C26 C27 C32 124.2(6)
C29 C28 C27 122.3(7)
C28 C29 C30 119.7(7)
C29 C30 C31 119.5(7)
C26 C31 C30 121.6(7)
C33 C32 C37 117.5(6)
C33 C32 C27 119.3(6)
C37 C32 C27 123.2(6)
C32 C33 C34 122.4(6)
C33 C34 C35 118.7(6)
C33 C34 C65 121.0(6)
C35 C34 C65 120.3(6)
C36 C35 C34 119.7(6)
C36 C35 N2 120.0(5)
C34 C35 N2 119.6(6)
C37 C36 C35 119.5(6)
C37 C36 C66 119.5(6)
C35 C36 C66 121.0(6)
C36 C37 C32 122.0(7)
N2 C38 C39 121.2(6)
N2 C38 C43 122.4(5)
C39 C38 C43 116.4(5)
C40 C39 C38 121.0(7)
C39 C40 C41 122.6(6)
C42 C41 C40 118.1(6)
C41 C42 C43 123.2(7)
C42 C43 C44 115.4(6)
C42 C43 C38 118.6(5)
C44 C43 C38 125.8(5)
N4 C44 C43 128.8(6)
C46 C45 C50 122.0(5)
C46 C45 N4 119.3(5)
C50 C45 N4 118.2(5)
C45 C46 C47 117.7(5)
C45 C46 C54 122.4(5)
C47 C46 C54 119.9(5)
C48 C47 C46 122.0(5)
C47 C48 C49 118.7(5)
C47 C48 C1 120.8(5)
C49 C48 C1 120.5(5)
C48 C49 C50 121.2(5)
C49 C50 C45 118.2(5)
C49 C50 C51 121.6(5)
C45 C50 C51 120.2(5)
C53 C51 C52 108.3(6)
C53 C51 C50 114.0(5)
C52 C51 C50 110.3(6)
C55 C54 C56 111.7(7)
C55 C54 C46 111.5(6)
C56 C54 C46 112.6(6)
C9 C57 C58 113.4(5)
C9 C57 C59 109.1(5)
C58 C57 C59 110.6(5)
C61 C60 C11 112.8(5)
C61 C60 C62 110.2(6)
C11 C60 C62 109.6(6)
N1 Zn1 O2 108.4(2)
N1 Zn1 O3 118.6(2)
O2 Zn1 O3 110.93(19)
N1 Zn1 N3 97.5(2)
O2 Zn1 N3 112.58(19)
O3 Zn1 N3 108.30(19)
N2 Zn2 O1 110.16(19)
N2 Zn2 O4 116.8(2)
O1 Zn2 O4 109.74(19)
N2 Zn2 N4 98.1(2)
O1 Zn2 N4 109.70(19)
O4 Zn2 N4 111.8(2)
C15 N1 C20 122.0(5)
C15 N1 Zn1 125.7(4)
C20 N1 Zn1 111.0(4)
C38 N2 C35 123.0(5)
C38 N2 Zn2 123.9(4)
C35 N2 Zn2 112.0(4)
C13 N3 C10 122.9(5)
C13 N3 Zn1 119.3(4)
C10 N3 Zn1 117.8(3)
C44 N4 C45 121.8(5)
C44 N4 Zn2 120.2(4)
C45 N4 Zn2 117.6(4)
S1 O1 Zn2 120.8(3)
S1 O2 Zn1 126.5(3)
S2B O3 S2A 53.8(2)
S2B O3 Zn1 139.7(4)
S2A O3 Zn1 123.9(3)
S2A O4 S2B 55.8(3)
S2A O4 Zn2 133.7(3)
S2B O4 Zn2 137.8(4)
O2 S1 O1 107.4(3)
O2 S1 C67 100.1(3)
O1 S1 C67 99.9(3)
S2B S2A O4 62.7(3)
S2B S2A O3 59.9(3)
O4 S2A O3 114.0(3)
S2B S2A H68A 62(2)
O4 S2A H68A 81(3)
O3 S2A H68A 99(2)
S2B S2A C68 72.1(6)
O4 S2A C68 97.1(4)
O3 S2A C68 94.1(4)
H68A S2A C68 16(3)
S2A S2B O3 66.3(3)
S2A S2B O4 61.5(3)
O3 S2B O4 118.3(4)
S2A S2B C68 65.9(5)
O3 S2B C68 93.7(5)
O4 S2B C68 93.2(4)
S2A S2B H68A 86(3)
O3 S2B H68A 116(3)
O4 S2B H68A 91(2)
C68 S2B H68A 24(3)
S2A S2B H68C 108.9(16)
O3 S2B H68C 153.2(16)
O4 S2B H68C 76.8(14)
C68 S2B H68C 61.9(17)
H68A S2B H68C 39(3)
H68C C68 S2B 75.7(17)
H68C C68 S2A 103.5(16)
S2B C68 S2A 42.0(2)
H68C H68A S2A 106(5)
H68C H68A S2B 86(5)
S2A H68A S2B 31.9(12)
C68 H68C H68A 14(3)
C68 H68C S2B 42.3(13)
H68A H68C S2B 55(4)

loop_
_geom_bond_atom_site_label_1
_geom_bond_atom_site_label_2
_geom_bond_distance
C1 C6 1.398(8)
C1 C2 1.400(9)
C1 C48 1.490(8)
C2 C3 1.372(9)
C3 C4 1.390(9)
C4 C5 1.372(9)
C5 C6 1.413(8)
C6 C7 1.477(8)
C7 C12 1.376(8)
C7 C8 1.410(8)
C8 C9 1.388(9)
C9 C10 1.431(8)
C9 C57 1.509(8)
C10 C11 1.399(8)
C10 N3 1.416(7)
C11 C12 1.395(9)
C11 C60 1.530(8)
C13 N3 1.307(8)
C13 C14 1.424(9)
C14 C19 1.410(8)
C14 C15 1.441(8)
C15 N1 1.350(7)
C15 C16 1.414(8)
C16 C17 1.358(9)
C17 C18 1.409(9)
C18 C19 1.366(9)
C20 C25 1.409(8)
C20 C21 1.406(8)
C20 N1 1.435(7)
C21 C22 1.399(8)
C21 C63 1.512(8)
C22 C23 1.408(8)
C23 C24 1.370(9)
C23 C26 1.505(8)
C24 C25 1.383(8)
C25 C64 1.511(8)
C26 C31 1.382(9)
C26 C27 1.408(9)
C27 C28 1.394(9)
C27 C32 1.495(9)
C28 C29 1.366(11)
C29 C30 1.380(11)
C30 C31 1.372(10)
C32 C33 1.386(9)
C32 C37 1.388(9)
C33 C34 1.389(9)
C34 C35 1.412(8)
C34 C65 1.523(10)
C35 C36 1.388(9)
C35 N2 1.427(8)
C36 C37 1.389(9)
C36 C66 1.527(8)
C38 N2 1.352(7)
C38 C39 1.434(8)
C38 C43 1.455(9)
C39 C40 1.366(9)
C40 C41 1.390(10)
C41 C42 1.359(9)
C42 C43 1.411(8)
C43 C44 1.421(8)
C44 N4 1.294(7)
C45 C46 1.386(8)
C45 C50 1.399(7)
C45 N4 1.447(7)
C46 C47 1.403(8)
C46 C54 1.532(8)
C47 C48 1.384(8)
C48 C49 1.389(8)
C49 C50 1.402(8)
C50 C51 1.527(8)
C51 C53 1.517(9)
C51 C52 1.520(9)
C54 C55 1.491(10)
C54 C56 1.511(10)
C57 C58 1.510(8)
C57 C59 1.553(9)
C60 C61 1.515(9)
C60 C62 1.540(10)
C67 S1 1.783(6)
Zn1 N1 1.928(5)
Zn1 O2 1.943(4)
Zn1 O3 1.946(4)
Zn1 N3 1.978(5)
Zn2 N2 1.939(5)
Zn2 O1 1.947(4)
Zn2 O4 1.955(4)
Zn2 N4 1.978(5)
O1 S1 1.532(4)
O2 S1 1.521(4)
O3 S2B 1.441(6)
O3 S2A 1.524(5)
O4 S2A 1.428(6)
O4 S2B 1.444(6)
S2A S2B 1.343(5)
S2A H68A 2.54(9)
S2A C68 1.831(10)
S2B C68 1.909(11)
S2B H68A 2.26(8)
S2B H68C 2.75(8)
C68 H68C 2.50(9)
H68A H68C 1.71(10)
